data_4115381
loop_
_publ_author_name
'Shigeru Sasaki'
'Katsuhide Sutoh'
'Fumiki Murakami'
'Masaaki Yoshifuji'

_publ_contact_author_address
;
    Department of Chemistry, Graduate School of Science, Tohoku University,
 Aoba, Sendai 980-8578, Japan
;
_publ_contact_author_email ' sasaki@mail.cc.tohoku.ac.jp '
_publ_contact_author_fax ' 81-22-217-6562 '
_publ_contact_author_name ' Shigeru Sasaki '
_publ_contact_author_phone ' 81-22-217-6561 '
_publ_section_title
;
 Synthesis, Structure, and Redox Properties of the Extremely Crowded
 Triarylpnictogens: Tris(2,4,6-triisopropylphenyl)phosphine, Arsine,
 Stibine, and Bismuthine
;
_journal_name_full 'Journal of the American Chemical Society'
_journal_page_first 14830
_journal_page_last 14831
_journal_paper_doi 10.1021/ja027493n
_journal_volume 124
_journal_year 2002
_chemical_formula_moiety ' C45 H69 As '
_chemical_formula_sum 'C45 H69 As'
_chemical_formula_weight 684.96
_chemical_melting_point 418(1)
_space_group_IT_number 2
_symmetry_cell_setting triclinic
_symmetry_Int_Tables_number 2
_symmetry_space_group_name_Hall '-P 1'
_symmetry_space_group_name_H-M 'P -1'
_cell_angle_alpha 99.54(1)
_cell_angle_beta 110.68(1)
_cell_angle_gamma 107.37(2)
_cell_formula_units_Z 4
_cell_length_a 17.686(2)
_cell_length_b 18.44(1)
_cell_length_c 14.890(2)
_cell_measurement_temperature 123.2
_cell_volume 4131(2)
_computing_cell_refinement PROCESS
_computing_data_collection PROCESS
_computing_data_reduction 'teXsan Ver. 1.10'
_computing_publication_material 'teXsan Ver. 1.10'
_computing_structure_refinement 'teXsan Ver. 1.10'
_computing_structure_solution SIR92
_diffrn_detector_area_resol_mean 0.010000
_diffrn_measured_fraction_theta_full 0.8343
_diffrn_measured_fraction_theta_max 0.8343
_diffrn_measurement_device_type 'Rigaku RAXIS-IV Imaging Plate'
_diffrn_measurement_method \w
_diffrn_radiation_type 'Mo K\a'
_diffrn_radiation_wavelength 0.7107
_diffrn_reflns_av_R_equivalents 0.033
_diffrn_reflns_limit_h_max 22
_diffrn_reflns_limit_h_min 0
_diffrn_reflns_limit_k_max 21
_diffrn_reflns_limit_k_min -22
_diffrn_reflns_limit_l_max 17
_diffrn_reflns_limit_l_min -19
_diffrn_reflns_number 15947
_diffrn_reflns_theta_full 27.58
_diffrn_reflns_theta_max 27.58
_exptl_absorpt_coefficient_mu 0.850
_exptl_absorpt_correction_T_max 0.880
_exptl_absorpt_correction_T_min 0.000
_exptl_absorpt_correction_type multi-scan
_exptl_absorpt_process_details '(Higashi, 1995)'
_exptl_crystal_colour colorless
_exptl_crystal_density_diffrn 1.101
_exptl_crystal_description prism
_exptl_crystal_size_max 0.550
_exptl_crystal_size_mid 0.250
_exptl_crystal_size_min 0.150
_refine_diff_density_max 0.75
_refine_diff_density_min -1.08
_refine_ls_extinction_coef 0.0090(6)
_refine_ls_extinction_method 'Zachariasen(1967) type 2 gaussian isotropic'
_refine_ls_goodness_of_fit_ref 1.655
_refine_ls_hydrogen_treatment noref
_refine_ls_number_parameters 830
_refine_ls_number_reflns 15947
_refine_ls_R_factor_gt 0.0471
_refine_ls_shift/su_max 0.0015
_refine_ls_structure_factor_coef F
_refine_ls_weighting_details 'w = 1/[\s^2^(Fo) + 0.00063|Fo|^2^]'
_refine_ls_weighting_scheme calc
_refine_ls_wR_factor_ref 0.0639
_reflns_number_gt 13330
_reflns_number_total 15947
_reflns_threshold_expression F^2^>2.0\s(F^2^)
_cod_data_source_file ja027493n-2_s2_1.cif
_cod_data_source_block Tip3As/124K
_cod_original_cell_volume 4130(2)
_cod_original_sg_symbol_H-M 'P -1 '
_cod_original_formula_sum 'C45 H69 As '
_cod_database_code 4115381

loop_
_symmetry_equiv_pos_as_xyz
x,y,z
-x,-y,-z

loop_
_atom_site_label
_atom_site_type_symbol
_atom_site_fract_x
_atom_site_fract_y
_atom_site_fract_z
_atom_site_U_iso_or_equiv
_atom_site_adp_type
_atom_site_occupancy
_atom_site_calc_flag
As(01) As 0.62576(2) 0.32763(2) 0.51226(2) 0.01449(7) Uani 1.00 d
As(02) As 0.29041(2) 0.25110(2) 0.86613(2) 0.01523(7) Uani 1.00 d
C(1) C 0.7086(2) 0.3238(1) 0.4516(2) 0.0174(6) Uani 1.00 d
C(2) C 0.7833(2) 0.3054(2) 0.4914(2) 0.0173(7) Uani 1.00 d
C(3) C 0.8492(2) 0.3305(2) 0.4599(2) 0.0204(7) Uani 1.00 d
C(4) C 0.8437(2) 0.3701(2) 0.3882(2) 0.0203(7) Uani 1.00 d
C(5) C 0.7668(2) 0.3821(2) 0.3443(2) 0.0208(7) Uani 1.00 d
C(6) C 0.6995(2) 0.3604(2) 0.3744(2) 0.0189(7) Uani 1.00 d
C(7) C 0.7946(2) 0.2552(2) 0.5631(2) 0.0213(7) Uani 1.00 d
C(8) C 0.8081(2) 0.1821(2) 0.5174(2) 0.0301(9) Uani 1.00 d
C(9) C 0.8695(2) 0.3027(2) 0.6670(2) 0.0302(8) Uani 1.00 d
C(10) C 0.9179(2) 0.3965(2) 0.3571(2) 0.0228(7) Uani 1.00 d
C(11) C 0.9417(2) 0.4819(2) 0.3544(2) 0.0317(8) Uani 1.00 d
C(12) C 0.8970(2) 0.3403(2) 0.2561(2) 0.0273(8) Uani 1.00 d
C(13) C 0.6181(2) 0.3782(2) 0.3239(2) 0.0219(7) Uani 1.00 d
C(14) C 0.6347(2) 0.4647(2) 0.3722(2) 0.0318(9) Uani 1.00 d
C(15) C 0.5873(2) 0.3606(2) 0.2099(2) 0.0314(9) Uani 1.00 d
C(16) C 0.5136(2) 0.2326(1) 0.4403(2) 0.0159(6) Uani 1.00 d
C(17) C 0.4982(2) 0.1622(2) 0.3703(2) 0.0173(7) Uani 1.00 d
C(18) C 0.4117(2) 0.1085(2) 0.3105(2) 0.0208(7) Uani 1.00 d
C(19) C 0.3410(2) 0.1206(2) 0.3190(2) 0.0204(7) Uani 1.00 d
C(20) C 0.3579(2) 0.1893(2) 0.3906(2) 0.0204(7) Uani 1.00 d
C(21) C 0.4423(2) 0.2461(2) 0.4507(2) 0.0162(6) Uani 1.00 d
C(22) C 0.5699(2) 0.1395(2) 0.3570(2) 0.0214(7) Uani 1.00 d
C(23) C 0.5713(2) 0.1422(2) 0.2563(2) 0.0294(8) Uani 1.00 d
C(24) C 0.5623(2) 0.0577(2) 0.3704(2) 0.0280(8) Uani 1.00 d
C(25) C 0.2487(2) 0.0585(2) 0.2565(2) 0.0260(7) Uani 1.00 d
C(26) C 0.1834(2) 0.0934(2) 0.2042(2) 0.0323(8) Uani 1.00 d
C(27) C 0.2171(2) 0.0128(2) 0.3209(2) 0.0310(8) Uani 1.00 d
C(28) C 0.4538(2) 0.3210(2) 0.5247(2) 0.0183(7) Uani 1.00 d
C(29) C 0.4491(2) 0.3858(2) 0.4742(2) 0.0241(8) Uani 1.00 d
C(30) C 0.3880(2) 0.3066(2) 0.5703(2) 0.0249(7) Uani 1.00 d
C(31) C 0.6867(2) 0.3308(2) 0.6543(2) 0.0166(6) Uani 1.00 d
C(32) C 0.6722(2) 0.2682(2) 0.6968(2) 0.0164(7) Uani 1.00 d
C(33) C 0.7147(2) 0.2861(2) 0.8017(2) 0.0196(7) Uani 1.00 d
C(34) C 0.7699(2) 0.3625(2) 0.8654(2) 0.0206(7) Uani 1.00 d
C(35) C 0.7842(2) 0.4227(2) 0.8215(2) 0.0203(7) Uani 1.00 d
C(36) C 0.7450(2) 0.4088(2) 0.7179(2) 0.0167(7) Uani 1.00 d
C(37) C 0.6159(2) 0.1822(2) 0.6345(2) 0.0193(7) Uani 1.00 d
C(38) C 0.5265(2) 0.1555(2) 0.6375(2) 0.0228(7) Uani 1.00 d
C(39) C 0.6607(2) 0.1255(2) 0.6655(2) 0.0244(8) Uani 1.00 d
C(40) C 0.8152(2) 0.3791(2) 0.9787(2) 0.0240(7) Uani 1.00 d
C(41) C 0.7808(2) 0.4275(2) 1.0343(2) 0.0391(10) Uani 1.00 d
C(42) C 0.9142(2) 0.4204(3) 1.0196(3) 0.050(1) Uani 1.00 d
C(43) C 0.7684(2) 0.4786(2) 0.6774(2) 0.0195(7) Uani 1.00 d
C(44) C 0.7121(2) 0.5260(2) 0.6779(3) 0.0341(9) Uani 1.00 d
C(45) C 0.8655(2) 0.5332(2) 0.7328(3) 0.0397(9) Uani 1.00 d
C(46) C 0.3756(2) 0.1986(2) 0.8944(2) 0.0159(6) Uani 1.00 d
C(47) C 0.4569(2) 0.2462(2) 0.8995(2) 0.0161(6) Uani 1.00 d
C(48) C 0.5279(2) 0.2241(2) 0.9356(2) 0.0183(7) Uani 1.00 d
C(49) C 0.5215(2) 0.1575(2) 0.9686(2) 0.0187(7) Uani 1.00 d
C(50) C 0.4414(2) 0.1118(2) 0.9626(2) 0.0195(7) Uani 1.00 d
C(51) C 0.3672(2) 0.1300(2) 0.9246(2) 0.0182(7) Uani 1.00 d
C(52) C 0.4708(2) 0.3222(2) 0.8683(2) 0.0180(7) Uani 1.00 d
C(53) C 0.5330(2) 0.3366(2) 0.8174(2) 0.0240(7) Uani 1.00 d
C(54) C 0.5038(2) 0.3950(2) 0.9587(2) 0.0258(7) Uani 1.00 d
C(55) C 0.5986(2) 0.1332(2) 1.0070(2) 0.0205(7) Uani 1.00 d
C(56) C 0.6129(2) 0.0946(2) 0.9180(2) 0.0328(9) Uani 1.00 d
C(57) C 0.6832(2) 0.2018(2) 1.0836(2) 0.0276(8) Uani 1.00 d
C(58) C 0.2818(2) 0.0725(2) 0.9163(2) 0.0201(7) Uani 1.00 d
C(59) C 0.2601(2) -0.0132(2) 0.8574(2) 0.0275(8) Uani 1.00 d
C(60) C 0.2827(2) 0.0768(2) 1.0199(2) 0.0318(9) Uani 1.00 d
C(61) C 0.2229(2) 0.2253(1) 0.7187(2) 0.0162(6) Uani 1.00 d
C(62) C 0.2128(2) 0.1634(2) 0.6407(2) 0.0169(6) Uani 1.00 d
C(63) C 0.1710(2) 0.1621(2) 0.5404(2) 0.0192(7) Uani 1.00 d
C(64) C 0.1378(2) 0.2189(2) 0.5151(2) 0.0205(7) Uani 1.00 d
C(65) C 0.1476(2) 0.2787(2) 0.5935(2) 0.0204(7) Uani 1.00 d
C(66) C 0.1885(2) 0.2830(2) 0.6938(2) 0.0171(6) Uani 1.00 d
C(67) C 0.2434(2) 0.0966(2) 0.6592(2) 0.0177(7) Uani 1.00 d
C(68) C 0.3282(2) 0.1088(2) 0.6484(2) 0.0254(8) Uani 1.00 d
C(69) C 0.1735(2) 0.0144(2) 0.5910(2) 0.0246(7) Uani 1.00 d
C(70) C 0.0899(2) 0.2132(2) 0.4058(2) 0.0259(8) Uani 1.00 d
C(71) C 0.1323(2) 0.2858(2) 0.3794(3) 0.044(1) Uani 1.00 d
C(72) C -0.0062(2) 0.1971(2) 0.3784(2) 0.0359(9) Uani 1.00 d
C(73) C 0.1924(2) 0.3502(2) 0.7733(2) 0.0210(7) Uani 1.00 d
C(74) C 0.2587(2) 0.4294(2) 0.7840(3) 0.0370(9) Uani 1.00 d
C(75) C 0.1029(2) 0.3527(2) 0.7518(2) 0.0321(9) Uani 1.00 d
C(76) C 0.2011(2) 0.2121(2) 0.9173(2) 0.0184(7) Uani 1.00 d
C(77) C 0.1133(2) 0.1580(2) 0.8591(2) 0.0201(7) Uani 1.00 d
C(78) C 0.0522(2) 0.1576(2) 0.8974(2) 0.0287(8) Uani 1.00 d
C(79) C 0.0737(2) 0.2069(2) 0.9912(3) 0.0346(9) Uani 1.00 d
C(80) C 0.1616(2) 0.2554(2) 1.0504(2) 0.0316(8) Uani 1.00 d
C(81) C 0.2255(2) 0.2593(2) 1.0157(2) 0.0221(7) Uani 1.00 d
C(82) C 0.0811(2) 0.0971(2) 0.7583(2) 0.0214(7) Uani 1.00 d
C(83) C 0.0149(2) 0.1108(2) 0.6709(2) 0.0308(8) Uani 1.00 d
C(84) C 0.0426(2) 0.0129(2) 0.7631(2) 0.0296(8) Uani 1.00 d
C(85) C 0.0050(2) 0.2081(2) 1.0304(3) 0.048(1) Uani 1.00 d
C(86) C -0.0765(4) 0.2103(5) 0.9514(5) 0.120(3) Uani 1.00 d
C(87) C -0.0218(4) 0.1381(4) 1.0649(4) 0.090(2) Uani 1.00 d
C(88) C 0.3201(2) 0.3150(2) 1.0856(2) 0.0255(7) Uani 1.00 d
C(89) C 0.3345(2) 0.4014(2) 1.0855(2) 0.0323(8) Uani 1.00 d
C(90) C 0.3491(2) 0.3095(2) 1.1930(2) 0.0320(8) Uani 1.00 d
H(1) H 0.9006 0.3194 0.4894 0.0241 Uiso 1.00 calc
H(2) H 0.7590 0.4065 0.2912 0.0248 Uiso 1.00 calc
H(3) H 0.7404 0.2369 0.5708 0.0256 Uiso 1.00 calc
H(4) H 0.8120 0.1489 0.5594 0.0382 Uiso 1.00 calc
H(5) H 0.7598 0.1515 0.4524 0.0382 Uiso 1.00 calc
H(6) H 0.8605 0.1988 0.5077 0.0382 Uiso 1.00 calc
H(7) H 0.8731 0.2695 0.7107 0.0382 Uiso 1.00 calc
H(8) H 0.9230 0.3226 0.6627 0.0382 Uiso 1.00 calc
H(9) H 0.8589 0.3470 0.6979 0.0382 Uiso 1.00 calc
H(10) H 0.9679 0.3940 0.4072 0.0268 Uiso 1.00 calc
H(11) H 0.9580 0.5176 0.4185 0.0377 Uiso 1.00 calc
H(12) H 0.9894 0.4973 0.3362 0.0377 Uiso 1.00 calc
H(13) H 0.8926 0.4874 0.3056 0.0377 Uiso 1.00 calc
H(14) H 0.8471 0.3410 0.2048 0.0335 Uiso 1.00 calc
H(15) H 0.9457 0.3563 0.2403 0.0335 Uiso 1.00 calc
H(16) H 0.8850 0.2870 0.2603 0.0335 Uiso 1.00 calc
H(17) H 0.5718 0.3440 0.3356 0.0255 Uiso 1.00 calc
H(18) H 0.6515 0.4753 0.4433 0.0384 Uiso 1.00 calc
H(19) H 0.6813 0.5002 0.3629 0.0384 Uiso 1.00 calc
H(20) H 0.5836 0.4754 0.3431 0.0384 Uiso 1.00 calc
H(21) H 0.5353 0.3698 0.1799 0.0384 Uiso 1.00 calc
H(22) H 0.6317 0.3926 0.1948 0.0384 Uiso 1.00 calc
H(23) H 0.5747 0.3051 0.1786 0.0384 Uiso 1.00 calc
H(24) H 0.4007 0.0617 0.2607 0.0242 Uiso 1.00 calc
H(25) H 0.3096 0.1979 0.3994 0.0247 Uiso 1.00 calc
H(26) H 0.6257 0.1776 0.4089 0.0247 Uiso 1.00 calc
H(27) H 0.5779 0.1935 0.2487 0.0347 Uiso 1.00 calc
H(28) H 0.6169 0.1286 0.2491 0.0347 Uiso 1.00 calc
H(29) H 0.5161 0.1040 0.2027 0.0347 Uiso 1.00 calc
H(30) H 0.5076 0.0183 0.3197 0.0331 Uiso 1.00 calc
H(31) H 0.6087 0.0448 0.3640 0.0331 Uiso 1.00 calc
H(32) H 0.5639 0.0571 0.4349 0.0331 Uiso 1.00 calc
H(33) H 0.2508 0.0215 0.2050 0.0290 Uiso 1.00 calc
H(34) H 0.1805 0.1310 0.2529 0.0369 Uiso 1.00 calc
H(35) H 0.2038 0.1203 0.1617 0.0369 Uiso 1.00 calc
H(36) H 0.1279 0.0525 0.1638 0.0369 Uiso 1.00 calc
H(37) H 0.2144 0.0481 0.3725 0.0368 Uiso 1.00 calc
H(38) H 0.1610 -0.0283 0.2804 0.0368 Uiso 1.00 calc
H(39) H 0.2575 -0.0106 0.3507 0.0368 Uiso 1.00 calc
H(40) H 0.5118 0.3396 0.5782 0.0207 Uiso 1.00 calc
H(41) H 0.4593 0.4330 0.5221 0.0275 Uiso 1.00 calc
H(42) H 0.4928 0.3977 0.4492 0.0275 Uiso 1.00 calc
H(43) H 0.3931 0.3685 0.4201 0.0275 Uiso 1.00 calc
H(44) H 0.3990 0.3552 0.6161 0.0301 Uiso 1.00 calc
H(45) H 0.3302 0.2873 0.5181 0.0301 Uiso 1.00 calc
H(46) H 0.3928 0.2682 0.6054 0.0301 Uiso 1.00 calc
H(47) H 0.7043 0.2437 0.8311 0.0230 Uiso 1.00 calc
H(48) H 0.8226 0.4764 0.8636 0.0247 Uiso 1.00 calc
H(49) H 0.6057 0.1786 0.5655 0.0225 Uiso 1.00 calc
H(50) H 0.5334 0.1584 0.7047 0.0273 Uiso 1.00 calc
H(51) H 0.4961 0.1887 0.6141 0.0273 Uiso 1.00 calc
H(52) H 0.4906 0.1016 0.5955 0.0273 Uiso 1.00 calc
H(53) H 0.6243 0.0716 0.6237 0.0294 Uiso 1.00 calc
H(54) H 0.7152 0.1397 0.6600 0.0294 Uiso 1.00 calc
H(55) H 0.6722 0.1275 0.7339 0.0294 Uiso 1.00 calc
H(56) H 0.8034 0.3287 0.9924 0.0281 Uiso 1.00 calc
H(57) H 0.8079 0.4360 1.1049 0.0472 Uiso 1.00 calc
H(58) H 0.7900 0.4777 1.0218 0.0472 Uiso 1.00 calc
H(59) H 0.7180 0.3996 1.0113 0.0472 Uiso 1.00 calc
H(60) H 0.9423 0.4301 1.0898 0.0598 Uiso 1.00 calc
H(61) H 0.9372 0.3903 0.9864 0.0598 Uiso 1.00 calc
H(62) H 0.9283 0.4720 1.0067 0.0598 Uiso 1.00 calc
H(63) H 0.7564 0.4567 0.6077 0.0228 Uiso 1.00 calc
H(64) H 0.7218 0.5485 0.7452 0.0409 Uiso 1.00 calc
H(65) H 0.7261 0.5681 0.6493 0.0409 Uiso 1.00 calc
H(66) H 0.6514 0.4924 0.6394 0.0409 Uiso 1.00 calc
H(67) H 0.9016 0.5036 0.7295 0.0484 Uiso 1.00 calc
H(68) H 0.8795 0.5753 0.7046 0.0484 Uiso 1.00 calc
H(69) H 0.8805 0.5561 0.8025 0.0484 Uiso 1.00 calc
H(70) H 0.5825 0.2548 0.9362 0.0220 Uiso 1.00 calc
H(71) H 0.4356 0.0651 0.9854 0.0226 Uiso 1.00 calc
H(72) H 0.4148 0.3174 0.8216 0.0190 Uiso 1.00 calc
H(73) H 0.5897 0.3411 0.8615 0.0275 Uiso 1.00 calc
H(74) H 0.5111 0.2924 0.7576 0.0275 Uiso 1.00 calc
H(75) H 0.5383 0.3838 0.7980 0.0275 Uiso 1.00 calc
H(76) H 0.5595 0.4008 1.0077 0.0317 Uiso 1.00 calc
H(77) H 0.5096 0.4413 0.9384 0.0317 Uiso 1.00 calc
H(78) H 0.4637 0.3877 0.9892 0.0317 Uiso 1.00 calc
H(79) H 0.5842 0.0935 1.0389 0.0242 Uiso 1.00 calc
H(80) H 0.5604 0.0501 0.8712 0.0382 Uiso 1.00 calc
H(81) H 0.6264 0.1325 0.8835 0.0382 Uiso 1.00 calc
H(82) H 0.6592 0.0769 0.9406 0.0382 Uiso 1.00 calc
H(83) H 0.7295 0.1839 1.1064 0.0353 Uiso 1.00 calc
H(84) H 0.6991 0.2427 1.0539 0.0353 Uiso 1.00 calc
H(85) H 0.6748 0.2244 1.1405 0.0353 Uiso 1.00 calc
H(86) H 0.2363 0.0875 0.8779 0.0240 Uiso 1.00 calc
H(87) H 0.2056 -0.0483 0.8504 0.0327 Uiso 1.00 calc
H(88) H 0.2582 -0.0160 0.7915 0.0327 Uiso 1.00 calc
H(89) H 0.3050 -0.0311 0.8921 0.0327 Uiso 1.00 calc
H(90) H 0.3265 0.0616 1.0594 0.0380 Uiso 1.00 calc
H(91) H 0.2916 0.1294 1.0536 0.0380 Uiso 1.00 calc
H(92) H 0.2263 0.0411 1.0121 0.0380 Uiso 1.00 calc
H(93) H 0.1652 0.1208 0.4875 0.0214 Uiso 1.00 calc
H(94) H 0.1256 0.3186 0.5765 0.0251 Uiso 1.00 calc
H(95) H 0.2540 0.0971 0.7276 0.0198 Uiso 1.00 calc
H(96) H 0.3484 0.0673 0.6628 0.0301 Uiso 1.00 calc
H(97) H 0.3199 0.1084 0.5812 0.0301 Uiso 1.00 calc
H(98) H 0.3735 0.1588 0.6937 0.0301 Uiso 1.00 calc
H(99) H 0.1213 0.0058 0.6003 0.0299 Uiso 1.00 calc
H(100) H 0.1611 0.0118 0.5229 0.0299 Uiso 1.00 calc
H(101) H 0.1946 -0.0258 0.6070 0.0299 Uiso 1.00 calc
H(102) H 0.0925 0.1681 0.3654 0.0291 Uiso 1.00 calc
H(103) H 0.1926 0.2936 0.3924 0.0538 Uiso 1.00 calc
H(104) H 0.1021 0.2793 0.3091 0.0538 Uiso 1.00 calc
H(105) H 0.1330 0.3324 0.4178 0.0538 Uiso 1.00 calc
H(106) H -0.0109 0.2422 0.4168 0.0459 Uiso 1.00 calc
H(107) H -0.0369 0.1918 0.3083 0.0459 Uiso 1.00 calc
H(108) H -0.0340 0.1511 0.3919 0.0459 Uiso 1.00 calc
H(109) H 0.2129 0.3401 0.8372 0.0246 Uiso 1.00 calc
H(110) H 0.3145 0.4272 0.8004 0.0442 Uiso 1.00 calc
H(111) H 0.2400 0.4416 0.7216 0.0442 Uiso 1.00 calc
H(112) H 0.2628 0.4713 0.8353 0.0442 Uiso 1.00 calc
H(113) H 0.1066 0.3937 0.8028 0.0378 Uiso 1.00 calc
H(114) H 0.0802 0.3624 0.6883 0.0378 Uiso 1.00 calc
H(115) H 0.0635 0.3027 0.7481 0.0378 Uiso 1.00 calc
H(116) H -0.0077 0.1220 0.8584 0.0342 Uiso 1.00 calc
H(117) H 0.1785 0.2866 1.1178 0.0381 Uiso 1.00 calc
H(118) H 0.1300 0.1013 0.7442 0.0253 Uiso 1.00 calc
H(119) H 0.0391 0.1623 0.6662 0.0372 Uiso 1.00 calc
H(120) H -0.0029 0.0715 0.6098 0.0372 Uiso 1.00 calc
H(121) H -0.0365 0.1064 0.6829 0.0372 Uiso 1.00 calc
H(122) H -0.0080 0.0062 0.7766 0.0356 Uiso 1.00 calc
H(123) H 0.0245 -0.0252 0.7000 0.0356 Uiso 1.00 calc
H(124) H 0.0844 0.0029 0.8146 0.0356 Uiso 1.00 calc
H(125) H 0.0285 0.2554 1.0885 0.0590 Uiso 1.00 calc
H(126) H -0.1233 0.2078 0.9708 0.1313 Uiso 1.00 calc
H(127) H -0.0658 0.2533 0.9241 0.1313 Uiso 1.00 calc
H(128) H -0.1044 0.1608 0.8905 0.1313 Uiso 1.00 calc
H(129) H -0.0657 0.1361 1.0879 0.1043 Uiso 1.00 calc
H(130) H -0.0465 0.0893 1.0078 0.1043 Uiso 1.00 calc
H(131) H 0.0268 0.1345 1.1160 0.1043 Uiso 1.00 calc
H(132) H 0.3563 0.3000 1.0594 0.0303 Uiso 1.00 calc
H(133) H 0.3940 0.4354 1.1269 0.0387 Uiso 1.00 calc
H(134) H 0.3193 0.4047 1.0188 0.0387 Uiso 1.00 calc
H(135) H 0.2983 0.4191 1.1114 0.0387 Uiso 1.00 calc
H(136) H 0.3423 0.2569 1.1931 0.0400 Uiso 1.00 calc
H(137) H 0.4085 0.3448 1.2333 0.0400 Uiso 1.00 calc
H(138) H 0.3135 0.3255 1.2226 0.0400 Uiso 1.00 calc

loop_
_atom_site_aniso_label
_atom_site_aniso_U_11
_atom_site_aniso_U_22
_atom_site_aniso_U_33
_atom_site_aniso_U_12
_atom_site_aniso_U_13
_atom_site_aniso_U_23
As(01) 0.0134(1) 0.0135(1) 0.0149(1) 0.0046(1) 0.0051(1) 0.0035(1)
As(02) 0.0141(1) 0.0135(1) 0.0148(1) 0.0041(1) 0.0044(1) 0.0027(1)
C(1) 0.018(1) 0.012(1) 0.015(1) 0.003(1) 0.004(1) -0.001(1)
C(2) 0.017(1) 0.018(1) 0.017(1) 0.007(1) 0.008(1) 0.004(1)
C(3) 0.016(1) 0.021(1) 0.020(1) 0.007(1) 0.004(1) 0.005(1)
C(4) 0.017(1) 0.022(1) 0.018(1) 0.005(1) 0.008(1) 0.002(1)
C(5) 0.021(1) 0.025(2) 0.019(1) 0.009(1) 0.011(1) 0.009(1)
C(6) 0.018(1) 0.015(1) 0.017(1) 0.004(1) 0.005(1) 0.002(1)
C(7) 0.019(1) 0.026(2) 0.025(2) 0.011(1) 0.012(1) 0.012(1)
C(8) 0.033(2) 0.030(2) 0.044(2) 0.020(1) 0.024(2) 0.020(1)
C(9) 0.024(1) 0.046(2) 0.026(2) 0.019(1) 0.011(1) 0.016(1)
C(10) 0.017(1) 0.028(2) 0.020(1) 0.003(1) 0.009(1) 0.007(1)
C(11) 0.031(2) 0.026(2) 0.030(2) 0.002(1) 0.014(1) 0.006(1)
C(12) 0.025(1) 0.030(2) 0.025(2) 0.007(1) 0.013(1) 0.006(1)
C(13) 0.023(1) 0.025(2) 0.022(1) 0.012(1) 0.009(1) 0.011(1)
C(14) 0.040(2) 0.030(2) 0.035(2) 0.020(1) 0.018(2) 0.017(1)
C(15) 0.026(2) 0.045(2) 0.024(2) 0.017(1) 0.007(1) 0.016(1)
C(16) 0.014(1) 0.015(1) 0.017(1) 0.005(1) 0.006(1) 0.003(1)
C(17) 0.019(1) 0.016(1) 0.018(1) 0.008(1) 0.008(1) 0.005(1)
C(18) 0.022(1) 0.016(1) 0.018(1) 0.004(1) 0.007(1) 0.002(1)
C(19) 0.016(1) 0.020(1) 0.020(1) 0.004(1) 0.006(1) 0.004(1)
C(20) 0.016(1) 0.021(1) 0.022(1) 0.007(1) 0.006(1) 0.004(1)
C(21) 0.016(1) 0.017(1) 0.016(1) 0.006(1) 0.007(1) 0.006(1)
C(22) 0.019(1) 0.016(1) 0.024(1) 0.006(1) 0.006(1) 0.002(1)
C(23) 0.030(2) 0.027(2) 0.034(2) 0.010(1) 0.020(1) 0.005(1)
C(24) 0.028(1) 0.018(1) 0.032(2) 0.010(1) 0.009(1) 0.002(1)
C(25) 0.019(1) 0.025(2) 0.025(2) 0.004(1) 0.008(1) -0.003(1)
C(26) 0.016(1) 0.040(2) 0.028(2) 0.001(1) 0.005(1) 0.005(1)
C(27) 0.021(1) 0.025(2) 0.040(2) 0.004(1) 0.011(1) 0.006(1)
C(28) 0.015(1) 0.021(1) 0.018(1) 0.007(1) 0.007(1) 0.004(1)
C(29) 0.026(1) 0.024(2) 0.025(2) 0.012(1) 0.012(1) 0.007(1)
C(30) 0.021(1) 0.029(2) 0.022(2) 0.009(1) 0.009(1) 0.003(1)
C(31) 0.014(1) 0.017(1) 0.017(1) 0.006(1) 0.006(1) 0.003(1)
C(32) 0.014(1) 0.020(1) 0.021(1) 0.008(1) 0.012(1) 0.007(1)
C(33) 0.018(1) 0.021(1) 0.018(1) 0.006(1) 0.007(1) 0.007(1)
C(34) 0.018(1) 0.023(1) 0.017(1) 0.005(1) 0.006(1) 0.005(1)
C(35) 0.019(1) 0.017(1) 0.018(1) 0.002(1) 0.005(1) 0.003(1)
C(36) 0.014(1) 0.018(1) 0.021(1) 0.005(1) 0.011(1) 0.007(1)
C(37) 0.019(1) 0.019(1) 0.020(1) 0.007(1) 0.009(1) 0.007(1)
C(38) 0.020(1) 0.017(1) 0.026(2) 0.003(1) 0.009(1) 0.005(1)
C(39) 0.025(1) 0.020(1) 0.031(2) 0.010(1) 0.015(1) 0.009(1)
C(40) 0.022(1) 0.026(2) 0.019(1) 0.005(1) 0.007(1) 0.008(1)
C(41) 0.048(2) 0.043(2) 0.018(2) 0.019(2) 0.008(2) 0.003(1)
C(42) 0.024(2) 0.080(3) 0.029(2) 0.005(2) 0.002(2) 0.025(2)
C(43) 0.020(1) 0.016(1) 0.019(1) 0.003(1) 0.008(1) 0.005(1)
C(44) 0.048(2) 0.029(2) 0.039(2) 0.024(2) 0.024(2) 0.014(1)
C(45) 0.029(2) 0.032(2) 0.044(2) -0.004(1) 0.009(2) 0.021(2)
C(46) 0.016(1) 0.017(1) 0.013(1) 0.006(1) 0.005(1) 0.003(1)
C(47) 0.018(1) 0.015(1) 0.011(1) 0.005(1) 0.003(1) 0.000(1)
C(48) 0.013(1) 0.018(1) 0.020(1) 0.005(1) 0.005(1) 0.002(1)
C(49) 0.018(1) 0.019(1) 0.017(1) 0.007(1) 0.006(1) 0.004(1)
C(50) 0.021(1) 0.016(1) 0.017(1) 0.005(1) 0.005(1) 0.005(1)
C(51) 0.020(1) 0.015(1) 0.014(1) 0.005(1) 0.003(1) 0.003(1)
C(52) 0.016(1) 0.017(1) 0.018(1) 0.006(1) 0.004(1) 0.004(1)
C(53) 0.024(1) 0.023(2) 0.024(2) 0.006(1) 0.011(1) 0.010(1)
C(54) 0.030(2) 0.014(1) 0.025(2) 0.004(1) 0.009(1) 0.003(1)
C(55) 0.018(1) 0.018(1) 0.022(1) 0.006(1) 0.007(1) 0.007(1)
C(56) 0.039(2) 0.034(2) 0.029(2) 0.024(2) 0.011(2) 0.008(1)
C(57) 0.020(1) 0.025(2) 0.030(2) 0.009(1) 0.003(1) 0.006(1)
C(58) 0.017(1) 0.018(1) 0.024(1) 0.007(1) 0.007(1) 0.008(1)
C(59) 0.024(1) 0.019(2) 0.032(2) 0.005(1) 0.005(1) 0.009(1)
C(60) 0.035(2) 0.032(2) 0.034(2) 0.012(1) 0.019(2) 0.015(1)
C(61) 0.013(1) 0.014(1) 0.017(1) 0.002(1) 0.005(1) 0.004(1)
C(62) 0.014(1) 0.016(1) 0.017(1) 0.002(1) 0.006(1) 0.004(1)
C(63) 0.019(1) 0.018(1) 0.017(1) 0.006(1) 0.007(1) 0.003(1)
C(64) 0.018(1) 0.022(1) 0.018(1) 0.006(1) 0.005(1) 0.008(1)
C(65) 0.020(1) 0.019(1) 0.023(1) 0.009(1) 0.007(1) 0.009(1)
C(66) 0.014(1) 0.015(1) 0.020(1) 0.003(1) 0.007(1) 0.003(1)
C(67) 0.017(1) 0.017(1) 0.015(1) 0.005(1) 0.004(1) 0.004(1)
C(68) 0.022(1) 0.027(2) 0.027(2) 0.012(1) 0.009(1) 0.005(1)
C(69) 0.027(1) 0.017(1) 0.022(2) 0.006(1) 0.007(1) 0.003(1)
C(70) 0.030(2) 0.024(2) 0.020(2) 0.010(1) 0.006(1) 0.008(1)
C(71) 0.051(2) 0.040(2) 0.028(2) 0.006(2) 0.008(2) 0.020(2)
C(72) 0.032(2) 0.038(2) 0.026(2) 0.016(1) 0.000(1) 0.005(1)
C(73) 0.024(1) 0.019(1) 0.021(1) 0.011(1) 0.007(1) 0.006(1)
C(74) 0.035(2) 0.021(2) 0.047(2) 0.003(1) 0.020(2) -0.001(1)
C(75) 0.029(2) 0.030(2) 0.037(2) 0.015(1) 0.012(1) 0.003(1)
C(76) 0.019(1) 0.016(1) 0.020(1) 0.008(1) 0.007(1) 0.005(1)
C(77) 0.018(1) 0.018(1) 0.021(1) 0.005(1) 0.007(1) 0.005(1)
C(78) 0.020(1) 0.028(2) 0.032(2) 0.004(1) 0.014(1) 0.001(1)
C(79) 0.029(2) 0.035(2) 0.039(2) 0.007(1) 0.023(2) 0.001(1)
C(80) 0.032(2) 0.032(2) 0.025(2) 0.006(1) 0.016(1) -0.002(1)
C(81) 0.023(1) 0.018(1) 0.020(1) 0.005(1) 0.007(1) 0.003(1)
C(82) 0.017(1) 0.018(1) 0.023(1) 0.001(1) 0.008(1) 0.002(1)
C(83) 0.019(1) 0.034(2) 0.025(2) 0.001(1) 0.002(1) 0.005(1)
C(84) 0.024(1) 0.022(2) 0.038(2) 0.002(1) 0.016(1) 0.004(1)
C(85) 0.035(2) 0.053(2) 0.048(2) 0.001(2) 0.031(2) -0.004(2)
C(86) 0.130(5) 0.221(8) 0.141(6) 0.146(6) 0.111(5) 0.115(6)
C(87) 0.101(4) 0.136(5) 0.130(5) 0.085(4) 0.101(4) 0.093(4)
C(88) 0.024(1) 0.027(2) 0.017(1) 0.004(1) 0.009(1) -0.001(1)
C(89) 0.038(2) 0.024(2) 0.023(2) 0.002(1) 0.011(1) 0.000(1)
C(90) 0.032(2) 0.036(2) 0.020(2) 0.008(1) 0.009(1) 0.004(1)

loop_
_atom_type_symbol
_atom_type_description
_atom_type_scat_dispersion_real
_atom_type_scat_dispersion_imag
_atom_type_scat_source
C C 0.003 0.002
;International Tables for Crystallography
(1992, Vol. C, Tables 4.2.6.8 and 6.1.1.1)
;
H H 0.000 0.000
;International Tables for Crystallography
(1992, Vol. C, Table 6.1.1.2)
;
As As 0.050 2.006
;International Tables for Crystallography
(1992, Vol. C, Tables 4.2.6.8 and 6.1.1.1)
;

loop_
_geom_angle_atom_site_label_1
_geom_angle_atom_site_label_2
_geom_angle_atom_site_label_3
_geom_angle
_geom_angle_site_symmetry_2
_geom_angle_site_symmetry_3
_geom_angle_publ_flag
C(1) As(01) C(16) 111.4(1) 1_555 1_555 yes
C(1) As(01) C(31) 105.5(1) 1_555 1_555 yes
C(16) As(01) C(31) 110.6(1) 1_555 1_555 yes
C(46) As(02) C(61) 110.3(1) 1_555 1_555 yes
C(46) As(02) C(76) 112.3(1) 1_555 1_555 yes
C(61) As(02) C(76) 105.2(1) 1_555 1_555 yes
As(01) C(1) C(2) 126.6(2) 1_555 1_555 yes
As(01) C(1) C(6) 112.8(2) 1_555 1_555 yes
C(2) C(1) C(6) 119.0(2) 1_555 1_555 yes
C(1) C(2) C(3) 118.7(2) 1_555 1_555 yes
C(1) C(2) C(7) 124.1(2) 1_555 1_555 yes
C(3) C(2) C(7) 117.1(2) 1_555 1_555 yes
C(2) C(3) C(4) 123.1(2) 1_555 1_555 yes
C(3) C(4) C(5) 117.2(2) 1_555 1_555 yes
C(3) C(4) C(10) 120.8(2) 1_555 1_555 yes
C(5) C(4) C(10) 122.0(2) 1_555 1_555 yes
C(4) C(5) C(6) 122.4(2) 1_555 1_555 yes
C(1) C(6) C(5) 119.3(2) 1_555 1_555 yes
C(1) C(6) C(13) 121.9(2) 1_555 1_555 yes
C(5) C(6) C(13) 118.9(2) 1_555 1_555 yes
C(2) C(7) C(8) 110.3(2) 1_555 1_555 yes
C(2) C(7) C(9) 112.6(2) 1_555 1_555 yes
C(8) C(7) C(9) 110.4(2) 1_555 1_555 yes
C(4) C(10) C(11) 112.3(2) 1_555 1_555 yes
C(4) C(10) C(12) 111.4(2) 1_555 1_555 yes
C(11) C(10) C(12) 110.7(2) 1_555 1_555 yes
C(6) C(13) C(14) 110.4(2) 1_555 1_555 yes
C(6) C(13) C(15) 112.9(2) 1_555 1_555 yes
C(14) C(13) C(15) 110.2(2) 1_555 1_555 yes
As(01) C(16) C(17) 126.2(2) 1_555 1_555 yes
As(01) C(16) C(21) 113.2(2) 1_555 1_555 yes
C(17) C(16) C(21) 119.6(2) 1_555 1_555 yes
C(16) C(17) C(18) 118.7(2) 1_555 1_555 yes
C(16) C(17) C(22) 124.0(2) 1_555 1_555 yes
C(18) C(17) C(22) 117.2(2) 1_555 1_555 yes
C(17) C(18) C(19) 122.7(2) 1_555 1_555 yes
C(18) C(19) C(20) 117.6(2) 1_555 1_555 yes
C(18) C(19) C(25) 120.8(2) 1_555 1_555 yes
C(20) C(19) C(25) 121.5(2) 1_555 1_555 yes
C(19) C(20) C(21) 122.5(2) 1_555 1_555 yes
C(16) C(21) C(20) 118.9(2) 1_555 1_555 yes
C(16) C(21) C(28) 122.6(2) 1_555 1_555 yes
C(20) C(21) C(28) 118.5(2) 1_555 1_555 yes
C(17) C(22) C(23) 112.0(2) 1_555 1_555 yes
C(17) C(22) C(24) 111.3(2) 1_555 1_555 yes
C(23) C(22) C(24) 110.6(2) 1_555 1_555 yes
C(19) C(25) C(26) 113.3(2) 1_555 1_555 yes
C(19) C(25) C(27) 110.4(2) 1_555 1_555 yes
C(26) C(25) C(27) 110.3(2) 1_555 1_555 yes
C(21) C(28) C(29) 110.3(2) 1_555 1_555 yes
C(21) C(28) C(30) 113.8(2) 1_555 1_555 yes
C(29) C(28) C(30) 109.6(2) 1_555 1_555 yes
As(01) C(31) C(32) 128.0(2) 1_555 1_555 yes
As(01) C(31) C(36) 112.4(2) 1_555 1_555 yes
C(32) C(31) C(36) 119.3(2) 1_555 1_555 yes
C(31) C(32) C(33) 118.4(2) 1_555 1_555 yes
C(31) C(32) C(37) 123.1(2) 1_555 1_555 yes
C(33) C(32) C(37) 118.5(2) 1_555 1_555 yes
C(32) C(33) C(34) 123.1(2) 1_555 1_555 yes
C(33) C(34) C(35) 117.3(2) 1_555 1_555 yes
C(33) C(34) C(40) 121.3(2) 1_555 1_555 yes
C(35) C(34) C(40) 121.3(2) 1_555 1_555 yes
C(34) C(35) C(36) 122.4(2) 1_555 1_555 yes
C(31) C(36) C(35) 119.4(2) 1_555 1_555 yes
C(31) C(36) C(43) 122.6(2) 1_555 1_555 yes
C(35) C(36) C(43) 118.0(2) 1_555 1_555 yes
C(32) C(37) C(38) 111.7(2) 1_555 1_555 yes
C(32) C(37) C(39) 112.5(2) 1_555 1_555 yes
C(38) C(37) C(39) 110.1(2) 1_555 1_555 yes
C(34) C(40) C(41) 111.9(2) 1_555 1_555 yes
C(34) C(40) C(42) 111.9(2) 1_555 1_555 yes
C(41) C(40) C(42) 109.9(3) 1_555 1_555 yes
C(36) C(43) C(44) 111.9(2) 1_555 1_555 yes
C(36) C(43) C(45) 112.7(2) 1_555 1_555 yes
C(44) C(43) C(45) 110.5(3) 1_555 1_555 yes
As(02) C(46) C(47) 112.4(2) 1_555 1_555 yes
As(02) C(46) C(51) 126.7(2) 1_555 1_555 yes
C(47) C(46) C(51) 119.9(2) 1_555 1_555 yes
C(46) C(47) C(48) 119.1(2) 1_555 1_555 yes
C(46) C(47) C(52) 122.6(2) 1_555 1_555 yes
C(48) C(47) C(52) 118.3(2) 1_555 1_555 yes
C(47) C(48) C(49) 121.8(2) 1_555 1_555 yes
C(48) C(49) C(50) 118.0(2) 1_555 1_555 yes
C(48) C(49) C(55) 121.7(2) 1_555 1_555 yes
C(50) C(49) C(55) 120.2(2) 1_555 1_555 yes
C(49) C(50) C(51) 122.7(2) 1_555 1_555 yes
C(46) C(51) C(50) 118.4(2) 1_555 1_555 yes
C(46) C(51) C(58) 124.0(2) 1_555 1_555 yes
C(50) C(51) C(58) 117.7(2) 1_555 1_555 yes
C(47) C(52) C(53) 114.2(2) 1_555 1_555 yes
C(47) C(52) C(54) 110.7(2) 1_555 1_555 yes
C(53) C(52) C(54) 109.2(2) 1_555 1_555 yes
C(49) C(55) C(56) 109.8(2) 1_555 1_555 yes
C(49) C(55) C(57) 113.6(2) 1_555 1_555 yes
C(56) C(55) C(57) 110.0(2) 1_555 1_555 yes
C(51) C(58) C(59) 111.7(2) 1_555 1_555 yes
C(51) C(58) C(60) 111.3(2) 1_555 1_555 yes
C(59) C(58) C(60) 111.0(2) 1_555 1_555 yes
As(02) C(61) C(62) 128.5(2) 1_555 1_555 yes
As(02) C(61) C(66) 112.2(2) 1_555 1_555 yes
C(62) C(61) C(66) 119.1(2) 1_555 1_555 yes
C(61) C(62) C(63) 118.8(2) 1_555 1_555 yes
C(61) C(62) C(67) 123.1(2) 1_555 1_555 yes
C(63) C(62) C(67) 118.0(2) 1_555 1_555 yes
C(62) C(63) C(64) 122.6(2) 1_555 1_555 yes
C(63) C(64) C(65) 117.3(2) 1_555 1_555 yes
C(63) C(64) C(70) 120.7(2) 1_555 1_555 yes
C(65) C(64) C(70) 121.9(2) 1_555 1_555 yes
C(64) C(65) C(66) 122.6(2) 1_555 1_555 yes
C(61) C(66) C(65) 119.6(2) 1_555 1_555 yes
C(61) C(66) C(73) 122.8(2) 1_555 1_555 yes
C(65) C(66) C(73) 117.6(2) 1_555 1_555 yes
C(62) C(67) C(68) 111.7(2) 1_555 1_555 yes
C(62) C(67) C(69) 112.4(2) 1_555 1_555 yes
C(68) C(67) C(69) 110.2(2) 1_555 1_555 yes
C(64) C(70) C(71) 112.9(3) 1_555 1_555 yes
C(64) C(70) C(72) 110.9(2) 1_555 1_555 yes
C(71) C(70) C(72) 111.0(3) 1_555 1_555 yes
C(66) C(73) C(74) 110.3(2) 1_555 1_555 yes
C(66) C(73) C(75) 112.2(2) 1_555 1_555 yes
C(74) C(73) C(75) 112.1(2) 1_555 1_555 yes
As(02) C(76) C(77) 126.3(2) 1_555 1_555 yes
As(02) C(76) C(81) 112.6(2) 1_555 1_555 yes
C(77) C(76) C(81) 119.1(2) 1_555 1_555 yes
C(76) C(77) C(78) 118.7(3) 1_555 1_555 yes
C(76) C(77) C(82) 124.3(2) 1_555 1_555 yes
C(78) C(77) C(82) 116.9(2) 1_555 1_555 yes
C(77) C(78) C(79) 122.9(3) 1_555 1_555 yes
C(78) C(79) C(80) 117.4(3) 1_555 1_555 yes
C(78) C(79) C(85) 122.2(3) 1_555 1_555 yes
C(80) C(79) C(85) 120.3(3) 1_555 1_555 yes
C(79) C(80) C(81) 122.2(3) 1_555 1_555 yes
C(76) C(81) C(80) 119.3(3) 1_555 1_555 yes
C(76) C(81) C(88) 122.2(2) 1_555 1_555 yes
C(80) C(81) C(88) 118.5(3) 1_555 1_555 yes
C(77) C(82) C(83) 113.5(2) 1_555 1_555 yes
C(77) C(82) C(84) 110.6(2) 1_555 1_555 yes
C(83) C(82) C(84) 110.1(2) 1_555 1_555 yes
C(79) C(85) C(86) 112.3(3) 1_555 1_555 yes
C(79) C(85) C(87) 111.4(3) 1_555 1_555 yes
C(86) C(85) C(87) 108.6(4) 1_555 1_555 yes
C(81) C(88) C(89) 110.5(2) 1_555 1_555 yes
C(81) C(88) C(90) 113.3(2) 1_555 1_555 yes
C(89) C(88) C(90) 110.8(2) 1_555 1_555 yes

loop_
_geom_bond_atom_site_label_1
_geom_bond_atom_site_label_2
_geom_bond_distance
_geom_bond_publ_flag
As(01) C(1) 1.986(3) yes
As(01) C(16) 1.988(3) yes
As(01) C(31) 1.988(3) yes
As(02) C(46) 1.985(2) yes
As(02) C(61) 1.984(3) yes
As(02) C(76) 1.986(3) yes
C(1) C(2) 1.412(4) yes
C(1) C(6) 1.412(4) yes
C(2) C(3) 1.388(4) yes
C(2) C(7) 1.524(4) yes
C(3) C(4) 1.382(4) yes
C(4) C(5) 1.388(4) yes
C(4) C(10) 1.514(4) yes
C(5) C(6) 1.388(4) yes
C(6) C(13) 1.533(4) yes
C(7) C(8) 1.529(4) yes
C(7) C(9) 1.525(4) yes
C(10) C(11) 1.516(4) yes
C(10) C(12) 1.529(4) yes
C(13) C(14) 1.529(4) yes
C(13) C(15) 1.530(4) yes
C(16) C(17) 1.409(4) yes
C(16) C(21) 1.411(3) yes
C(17) C(18) 1.397(4) yes
C(17) C(22) 1.514(3) yes
C(18) C(19) 1.379(4) yes
C(19) C(20) 1.390(4) yes
C(19) C(25) 1.516(4) yes
C(20) C(21) 1.393(4) yes
C(21) C(28) 1.527(4) yes
C(22) C(23) 1.518(4) yes
C(22) C(24) 1.525(4) yes
C(25) C(26) 1.525(4) yes
C(25) C(27) 1.519(4) yes
C(28) C(29) 1.521(4) yes
C(28) C(30) 1.523(4) yes
C(31) C(32) 1.406(4) yes
C(31) C(36) 1.414(4) yes
C(32) C(33) 1.401(4) yes
C(32) C(37) 1.511(4) yes
C(33) C(34) 1.386(4) yes
C(34) C(35) 1.383(4) yes
C(34) C(40) 1.520(4) yes
C(35) C(36) 1.390(4) yes
C(36) C(43) 1.519(3) yes
C(37) C(38) 1.529(4) yes
C(37) C(39) 1.528(4) yes
C(40) C(41) 1.514(4) yes
C(40) C(42) 1.521(4) yes
C(43) C(44) 1.509(4) yes
C(43) C(45) 1.528(4) yes
C(46) C(47) 1.411(3) yes
C(46) C(51) 1.397(4) yes
C(47) C(48) 1.392(3) yes
C(47) C(52) 1.526(4) yes
C(48) C(49) 1.384(4) yes
C(49) C(50) 1.378(4) yes
C(49) C(55) 1.512(4) yes
C(50) C(51) 1.399(4) yes
C(51) C(58) 1.513(4) yes
C(52) C(53) 1.529(4) yes
C(52) C(54) 1.527(4) yes
C(55) C(56) 1.536(4) yes
C(55) C(57) 1.525(4) yes
C(58) C(59) 1.534(4) yes
C(58) C(60) 1.525(4) yes
C(61) C(62) 1.407(4) yes
C(61) C(66) 1.412(4) yes
C(62) C(63) 1.406(4) yes
C(62) C(67) 1.512(4) yes
C(63) C(64) 1.387(4) yes
C(64) C(65) 1.388(4) yes
C(64) C(70) 1.514(4) yes
C(65) C(66) 1.387(4) yes
C(66) C(73) 1.531(4) yes
C(67) C(68) 1.519(4) yes
C(67) C(69) 1.530(4) yes
C(70) C(71) 1.515(4) yes
C(70) C(72) 1.520(4) yes
C(73) C(74) 1.517(4) yes
C(73) C(75) 1.518(4) yes
C(76) C(77) 1.414(4) yes
C(76) C(81) 1.413(4) yes
C(77) C(78) 1.388(4) yes
C(77) C(82) 1.514(4) yes
C(78) C(79) 1.385(4) yes
C(79) C(80) 1.392(4) yes
C(79) C(85) 1.527(4) yes
C(80) C(81) 1.387(4) yes
C(81) C(88) 1.526(4) yes
C(82) C(83) 1.529(4) yes
C(82) C(84) 1.523(4) yes
C(85) C(86) 1.521(7) yes
C(85) C(87) 1.476(6) yes
C(88) C(89) 1.536(4) yes
C(88) C(90) 1.528(4) yes

loop_
_geom_contact_atom_site_label_1
_geom_contact_atom_site_label_2
_geom_contact_distance
_geom_contact_site_symmetry_2
_geom_contact_publ_flag
C(12) C(57) 3.552(4) 1_554 no
C(30) C(53) 3.497(4) . no
C(38) C(68) 3.422(4) . no

loop_
_geom_torsion_atom_site_label_1
_geom_torsion_atom_site_label_2
_geom_torsion_atom_site_label_3
_geom_torsion_atom_site_label_4
_geom_torsion
_geom_torsion_site_symmetry_1
_geom_torsion_site_symmetry_2
_geom_torsion_site_symmetry_3
_geom_torsion_site_symmetry_4
_geom_torsion_publ_flag
As(01) C(1) C(2) C(3) -158.7(2) 1_555 1_555 1_555 1_555 yes
As(01) C(1) C(2) C(7) 24.9(4) 1_555 1_555 1_555 1_555 yes
As(01) C(1) C(6) C(5) 162.4(2) 1_555 1_555 1_555 1_555 yes
As(01) C(1) C(6) C(13) -16.6(3) 1_555 1_555 1_555 1_555 yes
As(01) C(16) C(17) C(18) -166.2(2) 1_555 1_555 1_555 1_555 yes
As(01) C(16) C(17) C(22) 15.4(4) 1_555 1_555 1_555 1_555 yes
As(01) C(16) C(21) C(20) 169.3(2) 1_555 1_555 1_555 1_555 yes
As(01) C(16) C(21) C(28) -10.3(3) 1_555 1_555 1_555 1_555 yes
As(01) C(31) C(32) C(33) -171.7(2) 1_555 1_555 1_555 1_555 yes
As(01) C(31) C(32) C(37) 10.7(3) 1_555 1_555 1_555 1_555 yes
As(01) C(31) C(36) C(35) 171.8(2) 1_555 1_555 1_555 1_555 yes
As(01) C(31) C(36) C(43) -9.4(3) 1_555 1_555 1_555 1_555 yes
As(02) C(46) C(47) C(48) 169.0(2) 1_555 1_555 1_555 1_555 yes
As(02) C(46) C(47) C(52) -10.0(3) 1_555 1_555 1_555 1_555 yes
As(02) C(46) C(51) C(50) -165.9(2) 1_555 1_555 1_555 1_555 yes
As(02) C(46) C(51) C(58) 15.8(4) 1_555 1_555 1_555 1_555 yes
As(02) C(61) C(62) C(63) -172.0(2) 1_555 1_555 1_555 1_555 yes
As(02) C(61) C(62) C(67) 9.2(4) 1_555 1_555 1_555 1_555 yes
As(02) C(61) C(66) C(65) 173.1(2) 1_555 1_555 1_555 1_555 yes
As(02) C(61) C(66) C(73) -8.2(3) 1_555 1_555 1_555 1_555 yes
As(02) C(76) C(77) C(78) -157.9(2) 1_555 1_555 1_555 1_555 yes
As(02) C(76) C(77) C(82) 24.8(4) 1_555 1_555 1_555 1_555 yes
As(02) C(76) C(81) C(80) 160.9(2) 1_555 1_555 1_555 1_555 yes
As(02) C(76) C(81) C(88) -18.7(3) 1_555 1_555 1_555 1_555 yes
C(1) As(01) C(16) C(17) 13.3(3) 1_555 1_555 1_555 1_555 yes
C(1) As(01) C(16) C(21) -155.5(2) 1_555 1_555 1_555 1_555 yes
C(1) As(01) C(31) C(32) -103.1(2) 1_555 1_555 1_555 1_555 yes
C(1) As(01) C(31) C(36) 83.1(2) 1_555 1_555 1_555 1_555 yes
C(1) C(2) C(3) C(4) -2.6(4) 1_555 1_555 1_555 1_555 yes
C(1) C(2) C(7) C(8) 121.1(3) 1_555 1_555 1_555 1_555 yes
C(1) C(2) C(7) C(9) -115.0(3) 1_555 1_555 1_555 1_555 yes
C(1) C(6) C(5) C(4) -0.8(4) 1_555 1_555 1_555 1_555 yes
C(1) C(6) C(13) C(14) 96.8(3) 1_555 1_555 1_555 1_555 yes
C(1) C(6) C(13) C(15) -139.3(3) 1_555 1_555 1_555 1_555 yes
C(2) C(1) As(01) C(16) -104.7(2) 1_555 1_555 1_555 1_555 yes
C(2) C(1) As(01) C(31) 15.5(3) 1_555 1_555 1_555 1_555 yes
C(2) C(1) C(6) C(5) -4.2(4) 1_555 1_555 1_555 1_555 yes
C(2) C(1) C(6) C(13) 176.8(2) 1_555 1_555 1_555 1_555 yes
C(2) C(3) C(4) C(5) -2.4(4) 1_555 1_555 1_555 1_555 yes
C(2) C(3) C(4) C(10) 179.7(3) 1_555 1_555 1_555 1_555 yes
C(3) C(2) C(1) C(6) 5.9(4) 1_555 1_555 1_555 1_555 yes
C(3) C(2) C(7) C(8) -55.3(3) 1_555 1_555 1_555 1_555 yes
C(3) C(2) C(7) C(9) 68.5(3) 1_555 1_555 1_555 1_555 yes
C(3) C(4) C(5) C(6) 4.1(4) 1_555 1_555 1_555 1_555 yes
C(3) C(4) C(10) C(11) -133.3(3) 1_555 1_555 1_555 1_555 yes
C(3) C(4) C(10) C(12) 101.9(3) 1_555 1_555 1_555 1_555 yes
C(4) C(3) C(2) C(7) 174.1(3) 1_555 1_555 1_555 1_555 yes
C(4) C(5) C(6) C(13) 178.2(2) 1_555 1_555 1_555 1_555 yes
C(5) C(4) C(10) C(11) 48.9(4) 1_555 1_555 1_555 1_555 yes
C(5) C(4) C(10) C(12) -75.9(3) 1_555 1_555 1_555 1_555 yes
C(5) C(6) C(13) C(14) -82.2(3) 1_555 1_555 1_555 1_555 yes
C(5) C(6) C(13) C(15) 41.8(4) 1_555 1_555 1_555 1_555 yes
C(6) C(1) As(01) C(16) 90.0(2) 1_555 1_555 1_555 1_555 yes
C(6) C(1) As(01) C(31) -149.9(2) 1_555 1_555 1_555 1_555 yes
C(6) C(1) C(2) C(7) -170.5(2) 1_555 1_555 1_555 1_555 yes
C(6) C(5) C(4) C(10) -178.0(3) 1_555 1_555 1_555 1_555 yes
C(16) As(01) C(31) C(32) 17.6(2) 1_555 1_555 1_555 1_555 yes
C(16) As(01) C(31) C(36) -156.2(2) 1_555 1_555 1_555 1_555 yes
C(16) C(17) C(18) C(19) -1.8(4) 1_555 1_555 1_555 1_555 yes
C(16) C(17) C(22) C(23) -111.7(3) 1_555 1_555 1_555 1_555 yes
C(16) C(17) C(22) C(24) 123.9(3) 1_555 1_555 1_555 1_555 yes
C(16) C(21) C(20) C(19) -1.6(4) 1_555 1_555 1_555 1_555 yes
C(16) C(21) C(28) C(29) 90.4(3) 1_555 1_555 1_555 1_555 yes
C(16) C(21) C(28) C(30) -145.9(2) 1_555 1_555 1_555 1_555 yes
C(17) C(16) As(01) C(31) -103.8(2) 1_555 1_555 1_555 1_555 yes
C(17) C(16) C(21) C(20) -0.3(4) 1_555 1_555 1_555 1_555 yes
C(17) C(16) C(21) C(28) -179.9(2) 1_555 1_555 1_555 1_555 yes
C(17) C(18) C(19) C(20) 0.0(4) 1_555 1_555 1_555 1_555 yes
C(17) C(18) C(19) C(25) -176.6(3) 1_555 1_555 1_555 1_555 yes
C(18) C(17) C(16) C(21) 1.9(4) 1_555 1_555 1_555 1_555 yes
C(18) C(17) C(22) C(23) 69.9(3) 1_555 1_555 1_555 1_555 yes
C(18) C(17) C(22) C(24) -54.6(3) 1_555 1_555 1_555 1_555 yes
C(18) C(19) C(20) C(21) 1.8(4) 1_555 1_555 1_555 1_555 yes
C(18) C(19) C(25) C(26) -131.6(3) 1_555 1_555 1_555 1_555 yes
C(18) C(19) C(25) C(27) 104.1(3) 1_555 1_555 1_555 1_555 yes
C(19) C(18) C(17) C(22) 176.8(2) 1_555 1_555 1_555 1_555 yes
C(19) C(20) C(21) C(28) 178.0(2) 1_555 1_555 1_555 1_555 yes
C(20) C(19) C(25) C(26) 52.0(4) 1_555 1_555 1_555 1_555 yes
C(20) C(19) C(25) C(27) -72.3(3) 1_555 1_555 1_555 1_555 yes
C(20) C(21) C(28) C(29) -89.1(3) 1_555 1_555 1_555 1_555 yes
C(20) C(21) C(28) C(30) 34.6(3) 1_555 1_555 1_555 1_555 yes
C(21) C(16) As(01) C(31) 87.4(2) 1_555 1_555 1_555 1_555 yes
C(21) C(16) C(17) C(22) -176.5(2) 1_555 1_555 1_555 1_555 yes
C(21) C(20) C(19) C(25) 178.3(3) 1_555 1_555 1_555 1_555 yes
C(31) C(32) C(33) C(34) 0.3(4) 1_555 1_555 1_555 1_555 yes
C(31) C(32) C(37) C(38) -104.0(3) 1_555 1_555 1_555 1_555 yes
C(31) C(32) C(37) C(39) 131.6(2) 1_555 1_555 1_555 1_555 yes
C(31) C(36) C(35) C(34) 1.4(4) 1_555 1_555 1_555 1_555 yes
C(31) C(36) C(43) C(44) 95.4(3) 1_555 1_555 1_555 1_555 yes
C(31) C(36) C(43) C(45) -139.3(3) 1_555 1_555 1_555 1_555 yes
C(32) C(31) C(36) C(35) -2.6(4) 1_555 1_555 1_555 1_555 yes
C(32) C(31) C(36) C(43) 176.2(2) 1_555 1_555 1_555 1_555 yes
C(32) C(33) C(34) C(35) -1.4(4) 1_555 1_555 1_555 1_555 yes
C(32) C(33) C(34) C(40) -179.4(2) 1_555 1_555 1_555 1_555 yes
C(33) C(32) C(31) C(36) 1.7(3) 1_555 1_555 1_555 1_555 yes
C(33) C(32) C(37) C(38) 78.4(3) 1_555 1_555 1_555 1_555 yes
C(33) C(32) C(37) C(39) -46.0(3) 1_555 1_555 1_555 1_555 yes
C(33) C(34) C(35) C(36) 0.5(4) 1_555 1_555 1_555 1_555 yes
C(33) C(34) C(40) C(41) -112.0(3) 1_555 1_555 1_555 1_555 yes
C(33) C(34) C(40) C(42) 124.1(3) 1_555 1_555 1_555 1_555 yes
C(34) C(33) C(32) C(37) 178.0(2) 1_555 1_555 1_555 1_555 yes
C(34) C(35) C(36) C(43) -177.4(2) 1_555 1_555 1_555 1_555 yes
C(35) C(34) C(40) C(41) 70.0(3) 1_555 1_555 1_555 1_555 yes
C(35) C(34) C(40) C(42) -53.9(4) 1_555 1_555 1_555 1_555 yes
C(35) C(36) C(43) C(44) -85.9(3) 1_555 1_555 1_555 1_555 yes
C(35) C(36) C(43) C(45) 39.5(3) 1_555 1_555 1_555 1_555 yes
C(36) C(31) C(32) C(37) -175.9(2) 1_555 1_555 1_555 1_555 yes
C(36) C(35) C(34) C(40) 178.5(2) 1_555 1_555 1_555 1_555 yes
C(46) As(02) C(61) C(62) 17.7(3) 1_555 1_555 1_555 1_555 yes
C(46) As(02) C(61) C(66) -156.5(2) 1_555 1_555 1_555 1_555 yes
C(46) As(02) C(76) C(77) -103.5(2) 1_555 1_555 1_555 1_555 yes
C(46) As(02) C(76) C(81) 92.4(2) 1_555 1_555 1_555 1_555 yes
C(46) C(47) C(48) C(49) -1.3(4) 1_555 1_555 1_555 1_555 yes
C(46) C(47) C(52) C(53) -144.0(2) 1_555 1_555 1_555 1_555 yes
C(46) C(47) C(52) C(54) 92.3(3) 1_555 1_555 1_555 1_555 yes
C(46) C(51) C(50) C(49) -1.9(4) 1_555 1_555 1_555 1_555 yes
C(46) C(51) C(58) C(59) 125.3(3) 1_555 1_555 1_555 1_555 yes
C(46) C(51) C(58) C(60) -110.1(3) 1_555 1_555 1_555 1_555 yes
C(47) C(46) As(02) C(61) 88.6(2) 1_555 1_555 1_555 1_555 yes
C(47) C(46) As(02) C(76) -154.4(2) 1_555 1_555 1_555 1_555 yes
C(47) C(46) C(51) C(50) 2.1(4) 1_555 1_555 1_555 1_555 yes
C(47) C(46) C(51) C(58) -176.3(2) 1_555 1_555 1_555 1_555 yes
C(47) C(48) C(49) C(50) 1.5(4) 1_555 1_555 1_555 1_555 yes
C(47) C(48) C(49) C(55) 179.4(2) 1_555 1_555 1_555 1_555 yes
C(48) C(47) C(46) C(51) -0.6(4) 1_555 1_555 1_555 1_555 yes
C(48) C(47) C(52) C(53) 37.0(3) 1_555 1_555 1_555 1_555 yes
C(48) C(47) C(52) C(54) -86.8(3) 1_555 1_555 1_555 1_555 yes
C(48) C(49) C(50) C(51) 0.1(4) 1_555 1_555 1_555 1_555 yes
C(48) C(49) C(55) C(56) -75.6(3) 1_555 1_555 1_555 1_555 yes
C(48) C(49) C(55) C(57) 48.1(4) 1_555 1_555 1_555 1_555 yes
C(49) C(48) C(47) C(52) 177.8(2) 1_555 1_555 1_555 1_555 yes
C(49) C(50) C(51) C(58) 176.6(2) 1_555 1_555 1_555 1_555 yes
C(50) C(49) C(55) C(56) 102.3(3) 1_555 1_555 1_555 1_555 yes
C(50) C(49) C(55) C(57) -134.0(3) 1_555 1_555 1_555 1_555 yes
C(50) C(51) C(58) C(59) -53.1(3) 1_555 1_555 1_555 1_555 yes
C(50) C(51) C(58) C(60) 71.5(3) 1_555 1_555 1_555 1_555 yes
C(51) C(46) As(02) C(61) -102.7(2) 1_555 1_555 1_555 1_555 yes
C(51) C(46) As(02) C(76) 14.3(3) 1_555 1_555 1_555 1_555 yes
C(51) C(46) C(47) C(52) -179.6(2) 1_555 1_555 1_555 1_555 yes
C(51) C(50) C(49) C(55) -177.8(2) 1_555 1_555 1_555 1_555 yes
C(61) As(02) C(76) C(77) 16.5(2) 1_555 1_555 1_555 1_555 yes
C(61) As(02) C(76) C(81) -147.6(2) 1_555 1_555 1_555 1_555 yes
C(61) C(62) C(63) C(64) -1.2(4) 1_555 1_555 1_555 1_555 yes
C(61) C(62) C(67) C(68) -103.0(3) 1_555 1_555 1_555 1_555 yes
C(61) C(62) C(67) C(69) 132.5(3) 1_555 1_555 1_555 1_555 yes
C(61) C(66) C(65) C(64) 0.8(4) 1_555 1_555 1_555 1_555 yes
C(61) C(66) C(73) C(74) 108.0(3) 1_555 1_555 1_555 1_555 yes
C(61) C(66) C(73) C(75) -126.2(3) 1_555 1_555 1_555 1_555 yes
C(62) C(61) As(02) C(76) -103.6(2) 1_555 1_555 1_555 1_555 yes
C(62) C(61) C(66) C(65) -1.7(4) 1_555 1_555 1_555 1_555 yes
C(62) C(61) C(66) C(73) 177.0(2) 1_555 1_555 1_555 1_555 yes
C(62) C(63) C(64) C(65) 0.3(4) 1_555 1_555 1_555 1_555 yes
C(62) C(63) C(64) C(70) -177.4(2) 1_555 1_555 1_555 1_555 yes
C(63) C(62) C(61) C(66) 1.8(4) 1_555 1_555 1_555 1_555 yes
C(63) C(62) C(67) C(68) 78.2(3) 1_555 1_555 1_555 1_555 yes
C(63) C(62) C(67) C(69) -46.3(3) 1_555 1_555 1_555 1_555 yes
C(63) C(64) C(65) C(66) -0.1(4) 1_555 1_555 1_555 1_555 yes
C(63) C(64) C(70) C(71) -121.2(3) 1_555 1_555 1_555 1_555 yes
C(63) C(64) C(70) C(72) 113.5(3) 1_555 1_555 1_555 1_555 yes
C(64) C(63) C(62) C(67) 177.7(2) 1_555 1_555 1_555 1_555 yes
C(64) C(65) C(66) C(73) -177.9(2) 1_555 1_555 1_555 1_555 yes
C(65) C(64) C(70) C(71) 61.2(4) 1_555 1_555 1_555 1_555 yes
C(65) C(64) C(70) C(72) -64.1(3) 1_555 1_555 1_555 1_555 yes
C(65) C(66) C(73) C(74) -73.3(3) 1_555 1_555 1_555 1_555 yes
C(65) C(66) C(73) C(75) 52.4(3) 1_555 1_555 1_555 1_555 yes
C(66) C(61) As(02) C(76) 82.2(2) 1_555 1_555 1_555 1_555 yes
C(66) C(61) C(62) C(67) -177.0(2) 1_555 1_555 1_555 1_555 yes
C(66) C(65) C(64) C(70) 177.6(2) 1_555 1_555 1_555 1_555 yes
C(76) C(77) C(78) C(79) -1.2(4) 1_555 1_555 1_555 1_555 yes
C(76) C(77) C(82) C(83) -116.4(3) 1_555 1_555 1_555 1_555 yes
C(76) C(77) C(82) C(84) 119.3(3) 1_555 1_555 1_555 1_555 yes
C(76) C(81) C(80) C(79) -0.5(5) 1_555 1_555 1_555 1_555 yes
C(76) C(81) C(88) C(89) 99.9(3) 1_555 1_555 1_555 1_555 yes
C(76) C(81) C(88) C(90) -135.0(3) 1_555 1_555 1_555 1_555 yes
C(77) C(76) C(81) C(80) -4.4(4) 1_555 1_555 1_555 1_555 yes
C(77) C(76) C(81) C(88) 176.0(2) 1_555 1_555 1_555 1_555 yes
C(77) C(78) C(79) C(80) -3.5(5) 1_555 1_555 1_555 1_555 yes
C(77) C(78) C(79) C(85) 177.5(3) 1_555 1_555 1_555 1_555 yes
C(78) C(77) C(76) C(81) 5.2(4) 1_555 1_555 1_555 1_555 yes
C(78) C(77) C(82) C(83) 66.3(3) 1_555 1_555 1_555 1_555 yes
C(78) C(77) C(82) C(84) -58.0(3) 1_555 1_555 1_555 1_555 yes
C(78) C(79) C(80) C(81) 4.4(5) 1_555 1_555 1_555 1_555 yes
C(78) C(79) C(85) C(86) -45.5(6) 1_555 1_555 1_555 1_555 yes
C(78) C(79) C(85) C(87) 76.6(5) 1_555 1_555 1_555 1_555 yes
C(79) C(78) C(77) C(82) 176.3(3) 1_555 1_555 1_555 1_555 yes
C(79) C(80) C(81) C(88) 179.2(3) 1_555 1_555 1_555 1_555 yes
C(80) C(79) C(85) C(86) 135.6(4) 1_555 1_555 1_555 1_555 yes
C(80) C(79) C(85) C(87) -102.4(4) 1_555 1_555 1_555 1_555 yes
C(80) C(81) C(88) C(89) -79.7(3) 1_555 1_555 1_555 1_555 yes
C(80) C(81) C(88) C(90) 45.4(4) 1_555 1_555 1_555 1_555 yes
C(81) C(76) C(77) C(82) -172.1(2) 1_555 1_555 1_555 1_555 yes
C(81) C(80) C(79) C(85) -176.6(3) 1_555 1_555 1_555 1_555 yes
